data_7004686
loop_
_publ_author_name
'Venugopal, Ajay'
'Hepp, Alexander'
'Pape, Tania'
'Mix, Andreas'
'Mitzel, Norbert W.'

_publ_section_title
;
 Rare-earth metal hydroxylamide complexes
;
_journal_issue 46
_journal_name_full 'Dalton Transactions'
_journal_page_first 6628
_journal_page_last 6633
_journal_paper_doi 10.1039/b810234a
_journal_year 2008
_chemical_formula_sum 'C37 H53 N4 O5 Y3'
_chemical_formula_weight 900.56
_chemical_name_systematic
;
?
;
_space_group_IT_number 19
_symmetry_cell_setting orthorhombic
_symmetry_space_group_name_Hall 'P 2ac 2ab'
_symmetry_space_group_name_H-M 'P 21 21 21'
_atom_sites_solution_hydrogens geom
_atom_sites_solution_primary direct
_atom_sites_solution_secondary difmap
_audit_creation_method SHELXL-97
_cell_angle_alpha 90.00
_cell_angle_beta 90.00
_cell_angle_gamma 90.00
_cell_formula_units_Z 4
_cell_length_a 14.506(2)
_cell_length_b 15.930(2)
_cell_length_c 16.866(2)
_cell_measurement_reflns_used 900
_cell_measurement_temperature 153(2)
_cell_measurement_theta_max 22.5
_cell_measurement_theta_min 1
_cell_volume 3897.4(9)
_computing_cell_refinement 'SAINT (Bruker AXS, 2000)'
_computing_data_collection 'SMART (Bruker AXS, 2000)'
_computing_data_reduction 'SAINT,SADABS (Bruker AXS, 2000)'
_computing_molecular_graphics
;
ORTEP3,L.J. Farrugia, J. Appl. Cryst. (1997) 30, 565
;
_computing_structure_refinement 'SHELXL-97 (Sheldrick, 1997)'
_computing_structure_solution 'SHELXS-97 (Sheldrick, 1990)'
_diffrn_ambient_temperature 153(2)
_diffrn_detector_area_resol_mean 80
_diffrn_measured_fraction_theta_full 0.997
_diffrn_measured_fraction_theta_max 0.997
_diffrn_measurement_device_type 'CCD area detector'
_diffrn_measurement_method 'Omega and Phi scans'
_diffrn_radiation_monochromator graphite
_diffrn_radiation_source 'rotating anode'
_diffrn_radiation_type MoK\a
_diffrn_radiation_wavelength 0.71073
_diffrn_reflns_av_R_equivalents 0.0707
_diffrn_reflns_av_sigmaI/netI 0.0729
_diffrn_reflns_limit_h_max 20
_diffrn_reflns_limit_h_min -20
_diffrn_reflns_limit_k_max 22
_diffrn_reflns_limit_k_min -21
_diffrn_reflns_limit_l_max 23
_diffrn_reflns_limit_l_min -23
_diffrn_reflns_number 45322
_diffrn_reflns_theta_full 30.07
_diffrn_reflns_theta_max 30.07
_diffrn_reflns_theta_min 1.76
_exptl_absorpt_coefficient_mu 4.475
_exptl_absorpt_correction_T_max 0.7160
_exptl_absorpt_correction_T_min 0.4259
_exptl_absorpt_correction_type multi-scan
_exptl_absorpt_process_details
;
Corrections were done with the SADABS program, utilizing the none merged
raw data obtained from the integration process. Integration and final cell
refinement were done with SAINT.

SADABS reports ratio of Tmin/Tmax = 0.744178

;
_exptl_crystal_colour colourless
_exptl_crystal_density_diffrn 1.535
_exptl_crystal_density_method 'not measured'
_exptl_crystal_description 'transparent prism'
_exptl_crystal_F_000 1840
_exptl_crystal_size_max 0.23
_exptl_crystal_size_mid 0.16
_exptl_crystal_size_min 0.08
_refine_diff_density_max 0.784
_refine_diff_density_min -0.446
_refine_diff_density_rms 0.095
_refine_ls_abs_structure_details 'Flack H D (1983), Acta Cryst. A39, 876-881'
_refine_ls_abs_structure_Flack -0.028(4)
_refine_ls_extinction_method none
_refine_ls_goodness_of_fit_ref 0.995
_refine_ls_hydrogen_treatment noref
_refine_ls_matrix_type full
_refine_ls_number_parameters 446
_refine_ls_number_reflns 11396
_refine_ls_number_restraints 0
_refine_ls_restrained_S_all 0.995
_refine_ls_R_factor_all 0.0655
_refine_ls_R_factor_gt 0.0409
_refine_ls_shift/su_max 0.002
_refine_ls_shift/su_mean 0.000
_refine_ls_structure_factor_coef Fsqd
_refine_ls_weighting_details 'calc w=1/[\s^2^(Fo^2^)+(0.0254P)^2^+0.0000P] where P=(Fo^2^+2Fc^2^)/3'
_refine_ls_weighting_scheme calc
_refine_ls_wR_factor_gt 0.0624
_refine_ls_wR_factor_ref 0.0677
_reflns_number_gt 8980
_reflns_number_total 11396
_reflns_threshold_expression >2sigma(I)
_cod_data_source_file b810234a.txt
_cod_data_source_block 3
_cod_original_cell_volume 3897.3(10)
_cod_original_sg_symbol_H-M P2(1)2(1)2(1)
_cod_database_code 7004686

loop_
_symmetry_equiv_pos_as_xyz
'x, y, z'
'-x+1/2, -y, z+1/2'
'-x, y+1/2, -z+1/2'
'x+1/2, -y+1/2, -z'

loop_
_atom_site_label
_atom_site_type_symbol
_atom_site_fract_x
_atom_site_fract_y
_atom_site_fract_z
_atom_site_U_iso_or_equiv
_atom_site_adp_type
_atom_site_occupancy
_atom_site_symmetry_multiplicity
_atom_site_calc_flag
_atom_site_refinement_flags
_atom_site_disorder_assembly
_atom_site_disorder_group
Y1 Y 0.91782(2) 0.553188(19) 0.474894(17) 0.01703(7) Uani 1 1 d . . .
Y2 Y 1.00133(2) 0.374525(18) 0.352919(17) 0.01829(7) Uani 1 1 d . . .
Y3 Y 1.04456(2) 0.586773(19) 0.662775(17) 0.01884(7) Uani 1 1 d . . .
N1 N 0.83806(17) 0.40248(17) 0.51264(16) 0.0238(6) Uani 1 1 d . . .
N2 N 0.93092(17) 0.47416(16) 0.66736(15) 0.0219(6) Uani 1 1 d . . .
N3 N 1.06035(16) 0.65229(15) 0.45952(14) 0.0156(5) Uani 1 1 d . . .
N4 N 1.08706(17) 0.50559(15) 0.33701(15) 0.0174(5) Uani 1 1 d . . .
O1 O 0.91292(14) 0.41288(13) 0.45712(12) 0.0205(5) Uani 1 1 d . . .
O2 O 0.91345(15) 0.53866(13) 0.60915(12) 0.0205(5) Uani 1 1 d . . .
O3 O 1.04662(14) 0.60462(12) 0.53110(11) 0.0182(4) Uani 1 1 d . . .
O4 O 0.99359(14) 0.51412(12) 0.36374(11) 0.0168(4) Uani 1 1 d . . .
C1 C 0.7480(2) 0.5808(2) 0.4184(2) 0.0333(9) Uani 1 1 d . . .
H1 H 0.7154 0.5327 0.4004 0.040 Uiso 1 1 calc R . .
C2 C 0.8043(2) 0.6321(2) 0.3721(2) 0.0338(9) Uani 1 1 d . . .
H2 H 0.8171 0.6250 0.3173 0.041 Uiso 1 1 calc R . .
C3 C 0.8383(2) 0.6952(2) 0.4203(3) 0.0370(10) Uani 1 1 d . . .
H3 H 0.8783 0.7392 0.4041 0.044 Uiso 1 1 calc R . .
C4 C 0.8040(2) 0.6835(2) 0.4967(2) 0.0351(10) Uani 1 1 d . . .
H4 H 0.8166 0.7177 0.5415 0.042 Uiso 1 1 calc R . .
C5 C 0.7478(2) 0.6121(2) 0.4954(2) 0.0352(10) Uani 1 1 d . . .
H5 H 0.7153 0.5891 0.5392 0.042 Uiso 1 1 calc R . .
C6 C 0.9067(3) 0.4215(2) 0.2218(2) 0.0381(10) Uani 1 1 d . . .
H6 H 0.9003 0.4799 0.2118 0.046 Uiso 1 1 calc R . .
C7 C 0.8459(3) 0.3720(3) 0.2652(2) 0.0381(10) Uani 1 1 d . . .
H7 H 0.7909 0.3908 0.2901 0.046 Uiso 1 1 calc R . .
C8 C 0.8800(3) 0.2894(2) 0.2658(2) 0.0328(9) Uani 1 1 d . . .
H8 H 0.8523 0.2426 0.2914 0.039 Uiso 1 1 calc R . .
C9 C 0.9621(3) 0.2883(2) 0.22205(19) 0.0314(9) Uani 1 1 d . . .
H9 H 0.9997 0.2406 0.2121 0.038 Uiso 1 1 calc R . .
C10 C 0.9790(3) 0.3706(2) 0.19542(19) 0.0339(9) Uani 1 1 d . . .
H10 H 1.0305 0.3884 0.1649 0.041 Uiso 1 1 calc R . .
C11 C 1.1399(2) 0.2608(2) 0.3408(2) 0.0299(8) Uani 1 1 d . . .
H11 H 1.1633 0.2516 0.2889 0.036 Uiso 1 1 calc R . .
C12 C 1.0685(2) 0.2160(2) 0.3768(2) 0.0309(9) Uani 1 1 d . . .
H12 H 1.0350 0.1708 0.3540 0.037 Uiso 1 1 calc R . .
C13 C 1.0549(2) 0.2493(2) 0.4521(2) 0.0310(9) Uani 1 1 d . . .
H13 H 1.0103 0.2310 0.4896 0.037 Uiso 1 1 calc R . .
C14 C 1.1182(2) 0.3144(2) 0.4632(2) 0.0293(8) Uani 1 1 d . . .
H14 H 1.1240 0.3480 0.5094 0.035 Uiso 1 1 calc R . .
C15 C 1.1712(2) 0.3216(2) 0.3947(2) 0.0293(8) Uani 1 1 d . . .
H15 H 1.2197 0.3606 0.3860 0.035 Uiso 1 1 calc R . .
C16 C 0.7649(2) 0.3562(2) 0.4727(2) 0.0359(9) Uani 1 1 d . . .
H16A H 0.7429 0.3887 0.4271 0.054 Uiso 1 1 calc R . .
H16B H 0.7138 0.3469 0.5096 0.054 Uiso 1 1 calc R . .
H16C H 0.7888 0.3020 0.4544 0.054 Uiso 1 1 calc R . .
C17 C 0.8712(2) 0.3543(2) 0.5804(2) 0.0264(8) Uani 1 1 d . . .
H17A H 0.8918 0.2985 0.5613 0.032 Uiso 1 1 calc R . .
H17B H 0.8190 0.3451 0.6172 0.032 Uiso 1 1 calc R . .
C18 C 0.9493(2) 0.39423(19) 0.62590(18) 0.0223(7) Uani 1 1 d . . .
H18A H 0.9711 0.3532 0.6658 0.027 Uiso 1 1 calc R . .
H18B H 1.0008 0.4038 0.5884 0.027 Uiso 1 1 calc R . .
C19 C 0.8501(3) 0.4689(2) 0.7197(2) 0.0365(10) Uani 1 1 d . . .
H19A H 0.8406 0.5231 0.7460 0.055 Uiso 1 1 calc R . .
H19B H 0.8603 0.4253 0.7597 0.055 Uiso 1 1 calc R . .
H19C H 0.7954 0.4549 0.6882 0.055 Uiso 1 1 calc R . .
C20 C 0.9171(3) 0.6943(2) 0.7245(2) 0.0401(10) Uani 1 1 d . . .
H20 H 0.8538 0.6821 0.7156 0.048 Uiso 1 1 calc R . .
C21 C 0.9705(3) 0.6665(3) 0.7888(2) 0.0490(13) Uani 1 1 d . . .
H21 H 0.9501 0.6317 0.8311 0.059 Uiso 1 1 calc R . .
C22 C 1.0586(3) 0.6992(3) 0.7791(3) 0.0544(14) Uani 1 1 d . . .
H22 H 1.1090 0.6913 0.8143 0.065 Uiso 1 1 calc R . .
C23 C 1.0605(3) 0.7450(2) 0.7097(3) 0.0452(11) Uani 1 1 d . . .
H23 H 1.1123 0.7734 0.6882 0.054 Uiso 1 1 calc R . .
C24 C 0.9725(3) 0.7419(2) 0.6770(2) 0.0347(10) Uani 1 1 d . . .
H24 H 0.9539 0.7686 0.6292 0.042 Uiso 1 1 calc R . .
C25 C 1.1489(3) 0.4588(2) 0.7141(3) 0.0421(11) Uani 1 1 d . . .
H25 H 1.1165 0.4102 0.7311 0.051 Uiso 1 1 calc R . .
C26 C 1.1818(3) 0.4735(3) 0.6378(3) 0.0471(12) Uani 1 1 d . . .
H26 H 1.1754 0.4370 0.5937 0.057 Uiso 1 1 calc R . .
C27 C 1.2253(2) 0.5507(3) 0.6376(2) 0.0396(10) Uani 1 1 d . . .
H27 H 1.2537 0.5767 0.5932 0.048 Uiso 1 1 calc R . .
C28 C 1.1718(2) 0.5271(2) 0.7607(2) 0.0333(9) Uani 1 1 d . . .
H28 H 1.1571 0.5342 0.8151 0.040 Uiso 1 1 calc R . .
C29 C 1.2201(2) 0.5835(3) 0.7135(2) 0.0347(9) Uani 1 1 d . . .
H29 H 1.2453 0.6355 0.7304 0.042 Uiso 1 1 calc R . .
C30 C 1.0671(2) 0.74073(18) 0.48190(19) 0.0235(7) Uani 1 1 d . . .
H30A H 1.0086 0.7591 0.5051 0.035 Uiso 1 1 calc R . .
H30B H 1.0807 0.7745 0.4348 0.035 Uiso 1 1 calc R . .
H30C H 1.1166 0.7478 0.5208 0.035 Uiso 1 1 calc R . .
C31 C 1.1470(2) 0.6256(2) 0.42382(18) 0.0200(7) Uani 1 1 d . . .
H31A H 1.1975 0.6364 0.4620 0.024 Uiso 1 1 calc R . .
H31B H 1.1588 0.6604 0.3763 0.024 Uiso 1 1 calc R . .
C32 C 1.1498(2) 0.53361(19) 0.39980(19) 0.0191(7) Uani 1 1 d . . .
H32A H 1.2135 0.5205 0.3828 0.023 Uiso 1 1 calc R . .
H32B H 1.1371 0.4995 0.4477 0.023 Uiso 1 1 calc R . .
C33 C 1.0981(2) 0.5542(2) 0.26370(18) 0.0237(7) Uani 1 1 d . . .
H33A H 1.0603 0.5292 0.2217 0.036 Uiso 1 1 calc R . .
H33B H 1.1630 0.5536 0.2476 0.036 Uiso 1 1 calc R . .
H33C H 1.0783 0.6122 0.2728 0.036 Uiso 1 1 calc R . .
O41 O 0.35150(15) 0.49719(16) 0.46915(16) 0.0341(6) Uani 1 1 d . . .
C41 C 0.4000(2) 0.5722(2) 0.4512(2) 0.0358(9) Uani 1 1 d . . .
H41A H 0.3962 0.6124 0.4958 0.043 Uiso 1 1 calc R . .
H41B H 0.3746 0.5991 0.4030 0.043 Uiso 1 1 calc R . .
C42 C 0.4991(2) 0.5446(2) 0.4376(2) 0.0389(9) Uani 1 1 d . . .
H42A H 0.5084 0.5243 0.3827 0.047 Uiso 1 1 calc R . .
H42B H 0.5429 0.5908 0.4485 0.047 Uiso 1 1 calc R . .
C43 C 0.5096(3) 0.4739(3) 0.4972(2) 0.0445(10) Uani 1 1 d . . .
H43A H 0.5507 0.4294 0.4764 0.053 Uiso 1 1 calc R . .
H43B H 0.5348 0.4950 0.5479 0.053 Uiso 1 1 calc R . .
C44 C 0.4127(3) 0.4415(3) 0.5079(3) 0.0507(11) Uani 1 1 d . . .
H44A H 0.4072 0.3846 0.4848 0.061 Uiso 1 1 calc R . .
H44B H 0.3975 0.4382 0.5650 0.061 Uiso 1 1 calc R . .

loop_
_atom_site_aniso_label
_atom_site_aniso_U_11
_atom_site_aniso_U_22
_atom_site_aniso_U_33
_atom_site_aniso_U_23
_atom_site_aniso_U_13
_atom_site_aniso_U_12
Y1 0.01487(14) 0.01685(15) 0.01936(15) -0.00059(13) -0.00153(13) 0.00352(13)
Y2 0.02149(15) 0.01276(14) 0.02063(15) -0.00180(12) -0.00278(14) 0.00039(14)
Y3 0.02256(16) 0.01786(15) 0.01611(14) -0.00168(13) -0.00089(13) 0.00382(13)
N1 0.0186(14) 0.0230(15) 0.0299(16) 0.0020(13) 0.0031(12) -0.0055(12)
N2 0.0240(15) 0.0207(14) 0.0209(14) 0.0055(11) 0.0090(12) 0.0037(11)
N3 0.0156(13) 0.0148(13) 0.0163(13) 0.0026(10) 0.0005(10) 0.0000(10)
N4 0.0184(13) 0.0158(13) 0.0180(13) 0.0019(11) 0.0027(12) 0.0019(11)
O1 0.0195(11) 0.0184(11) 0.0236(11) 0.0010(9) 0.0029(9) -0.0052(10)
O2 0.0209(11) 0.0181(12) 0.0225(11) 0.0069(9) 0.0026(10) 0.0013(10)
O3 0.0231(11) 0.0157(11) 0.0157(10) 0.0016(9) 0.0028(10) -0.0030(9)
O4 0.0125(10) 0.0165(10) 0.0215(11) -0.0009(8) 0.0029(10) 0.0003(9)
C1 0.0201(18) 0.026(2) 0.054(3) 0.0049(19) -0.0140(17) 0.0015(15)
C2 0.029(2) 0.041(2) 0.031(2) 0.0055(18) -0.0083(16) 0.0106(18)
C3 0.022(2) 0.028(2) 0.061(3) 0.011(2) -0.0075(19) 0.0023(16)
C4 0.0251(19) 0.031(2) 0.049(3) -0.0082(18) -0.0097(17) 0.0179(17)
C5 0.0178(17) 0.043(2) 0.045(2) 0.0158(19) 0.0067(16) 0.0127(16)
C6 0.048(2) 0.031(2) 0.035(2) -0.0023(17) -0.0243(19) 0.003(2)
C7 0.036(2) 0.041(2) 0.037(2) -0.017(2) -0.0179(18) 0.003(2)
C8 0.042(2) 0.025(2) 0.031(2) -0.0106(16) -0.0133(18) -0.0056(17)
C9 0.048(2) 0.0224(19) 0.0235(18) -0.0095(15) -0.0057(17) 0.0017(17)
C10 0.050(3) 0.033(2) 0.0185(16) -0.0068(15) -0.0110(16) -0.0075(19)
C11 0.036(2) 0.0237(18) 0.0303(19) -0.0027(17) 0.0045(17) 0.0136(16)
C12 0.033(2) 0.0154(17) 0.044(2) -0.0010(15) -0.0047(17) 0.0028(15)
C13 0.028(2) 0.027(2) 0.038(2) 0.0145(16) 0.0051(16) 0.0117(16)
C14 0.034(2) 0.0256(19) 0.028(2) -0.0038(16) -0.0100(16) 0.0135(16)
C15 0.0227(19) 0.0207(19) 0.044(2) 0.0054(17) -0.0012(17) 0.0067(15)
C16 0.0241(18) 0.032(2) 0.051(2) 0.0092(19) -0.0018(19) -0.0119(16)
C17 0.0260(19) 0.0209(19) 0.032(2) 0.0079(15) 0.0057(16) -0.0037(15)
C18 0.0250(18) 0.0185(18) 0.0235(16) 0.0043(13) 0.0051(14) 0.0047(14)
C19 0.044(2) 0.030(2) 0.036(2) 0.0068(18) 0.0210(18) 0.0019(18)
C20 0.043(2) 0.033(2) 0.045(2) -0.0117(19) 0.011(2) 0.012(2)
C21 0.089(4) 0.038(2) 0.020(2) 0.0001(17) 0.017(2) 0.023(2)
C22 0.070(4) 0.049(3) 0.044(3) -0.032(2) -0.022(3) 0.030(3)
C23 0.056(3) 0.026(2) 0.054(3) -0.025(2) 0.014(2) -0.007(2)
C24 0.054(3) 0.0223(19) 0.028(2) -0.0048(15) 0.0085(18) 0.0158(17)
C25 0.032(2) 0.025(2) 0.070(3) 0.011(2) -0.019(2) 0.0023(18)
C26 0.037(2) 0.051(3) 0.053(3) -0.028(2) -0.025(2) 0.025(2)
C27 0.0236(19) 0.070(3) 0.025(2) 0.008(2) -0.0014(15) 0.013(2)
C28 0.028(2) 0.046(3) 0.0265(19) 0.0008(18) -0.0096(16) 0.0126(17)
C29 0.0263(19) 0.036(2) 0.041(2) -0.0045(19) -0.0136(17) 0.0020(18)
C30 0.0301(19) 0.0153(16) 0.0251(17) 0.0017(14) -0.0011(15) -0.0014(14)
C31 0.0178(16) 0.0214(17) 0.0209(16) 0.0025(15) 0.0011(13) -0.0017(14)
C32 0.0137(15) 0.0206(18) 0.0228(17) 0.0012(13) 0.0027(13) 0.0016(13)
C33 0.0294(19) 0.0202(17) 0.0215(16) 0.0036(14) 0.0043(14) 0.0031(16)
O41 0.0243(13) 0.0359(15) 0.0421(15) 0.0071(13) -0.0034(12) -0.0029(11)
C41 0.0236(19) 0.030(2) 0.053(2) -0.0002(18) -0.0020(17) 0.0008(16)
C42 0.0249(18) 0.030(2) 0.061(3) -0.0040(18) 0.004(2) -0.0003(19)
C43 0.033(2) 0.046(2) 0.054(3) -0.001(2) -0.008(2) 0.009(2)
C44 0.042(2) 0.044(3) 0.066(3) 0.017(2) -0.002(2) 0.006(2)

loop_
_atom_type_symbol
_atom_type_description
_atom_type_scat_dispersion_real
_atom_type_scat_dispersion_imag
_atom_type_scat_source
C C 0.0033 0.0016 'International Tables Vol C Tables 4.2.6.8 and 6.1.1.4'
H H 0.0000 0.0000 'International Tables Vol C Tables 4.2.6.8 and 6.1.1.4'
N N 0.0061 0.0033 'International Tables Vol C Tables 4.2.6.8 and 6.1.1.4'
O O 0.0106 0.0060 'International Tables Vol C Tables 4.2.6.8 and 6.1.1.4'
Y Y -2.7962 3.5667 'International Tables Vol C Tables 4.2.6.8 and 6.1.1.4'

loop_
_geom_angle_atom_site_label_1
_geom_angle_atom_site_label_2
_geom_angle_atom_site_label_3
_geom_angle
_geom_angle_site_symmetry_1
_geom_angle_site_symmetry_3
_geom_angle_publ_flag
O3 Y1 O1 116.29(7) . . ?
O3 Y1 O4 92.63(7) . . ?
O1 Y1 O4 68.43(7) . . ?
O3 Y1 O2 68.97(7) . . ?
O1 Y1 O2 91.75(7) . . ?
O4 Y1 O2 144.12(7) . . ?
O3 Y1 N3 33.39(7) . . ?
O1 Y1 N3 127.58(8) . . ?
O4 Y1 N3 72.51(7) . . ?
O2 Y1 N3 100.49(8) . . ?
O3 Y1 C5 125.92(10) . . ?
O1 Y1 C5 109.71(10) . . ?
O4 Y1 C5 130.95(10) . . ?
O2 Y1 C5 83.16(10) . . ?
N3 Y1 C5 122.21(10) . . ?
O3 Y1 C4 99.90(10) . . ?
O1 Y1 C4 140.07(10) . . ?
O4 Y1 C4 128.83(10) . . ?
O2 Y1 C4 85.71(10) . . ?
N3 Y1 C4 91.89(10) . . ?
C5 Y1 C4 30.40(11) . . ?
O3 Y1 C1 148.68(10) . . ?
O1 Y1 C1 94.95(10) . . ?
O4 Y1 C1 101.38(10) . . ?
O2 Y1 C1 110.18(10) . . ?
N3 Y1 C1 126.39(10) . . ?
C5 Y1 C1 30.20(11) . . ?
C4 Y1 C1 49.79(11) . . ?
O3 Y1 C2 127.39(10) . . ?
O1 Y1 C2 110.89(10) . . ?
O4 Y1 C2 83.82(10) . . ?
O2 Y1 C2 131.95(10) . . ?
N3 Y1 C2 97.90(10) . . ?
C5 Y1 C2 49.79(11) . . ?
C4 Y1 C2 49.56(12) . . ?
C1 Y1 C2 30.05(11) . . ?
O3 Y1 C3 101.14(10) . . ?
O1 Y1 C3 140.45(10) . . ?
O4 Y1 C3 98.96(11) . . ?
O2 Y1 C3 114.32(10) . . ?
N3 Y1 C3 78.36(10) . . ?
C5 Y1 C3 49.70(11) . . ?
C4 Y1 C3 30.01(11) . . ?
C1 Y1 C3 49.34(11) . . ?
C2 Y1 C3 29.69(11) . . ?
O3 Y1 N1 124.88(8) . . ?
O1 Y1 N1 31.74(7) . . ?
O4 Y1 N1 99.02(8) . . ?
O2 Y1 N1 70.62(8) . . ?
N3 Y1 N1 152.39(8) . . ?
C5 Y1 N1 83.53(10) . . ?
C4 Y1 N1 112.77(10) . . ?
C1 Y1 N1 80.68(10) . . ?
C2 Y1 N1 107.42(10) . . ?
C3 Y1 N1 129.25(10) . . ?
O3 Y1 Y3 34.34(5) . . ?
O1 Y1 Y3 105.81(5) . . ?
O4 Y1 Y3 120.54(5) . . ?
O2 Y1 Y3 34.65(5) . . ?
N3 Y1 Y3 66.73(5) . . ?
C5 Y1 Y3 107.35(9) . . ?
C4 Y1 Y3 94.40(8) . . ?
C1 Y1 Y3 137.54(9) . . ?
C2 Y1 Y3 141.69(9) . . ?
C3 Y1 Y3 112.49(9) . . ?
N1 Y1 Y3 97.90(6) . . ?
O4 Y2 O1 68.82(7) . . ?
O4 Y2 N4 35.37(7) . . ?
O1 Y2 N4 98.23(8) . . ?
O4 Y2 C9 124.80(9) . . ?
O1 Y2 C9 131.56(10) . . ?
N4 Y2 C9 117.28(10) . . ?
O4 Y2 C8 121.24(10) . . ?
O1 Y2 C8 101.06(10) . . ?
N4 Y2 C8 135.26(10) . . ?
C9 Y2 C8 30.52(11) . . ?
O4 Y2 C10 95.65(9) . . ?
O1 Y2 C10 135.20(10) . . ?
N4 Y2 C10 88.44(10) . . ?
C9 Y2 C10 30.55(10) . . ?
C8 Y2 C10 50.26(12) . . ?
O4 Y2 C14 109.24(9) . . ?
O1 Y2 C14 85.20(9) . . ?
N4 Y2 C14 93.41(10) . . ?
C9 Y2 C14 121.58(11) . . ?
C8 Y2 C14 128.00(11) . . ?
C10 Y2 C14 138.86(11) . . ?
O4 Y2 C7 91.00(10) . . ?
O1 Y2 C7 87.49(10) . . ?
N4 Y2 C7 112.18(11) . . ?
C9 Y2 C7 50.11(12) . . ?
C8 Y2 C7 30.41(11) . . ?
C10 Y2 C7 49.77(12) . . ?
C14 Y2 C7 154.15(12) . . ?
O4 Y2 C15 109.61(9) . . ?
O1 Y2 C15 113.56(10) . . ?
N4 Y2 C15 80.27(10) . . ?
C9 Y2 C15 104.51(11) . . ?
C8 Y2 C15 126.04(11) . . ?
C10 Y2 C15 111.23(12) . . ?
C14 Y2 C15 29.94(10) . . ?
C7 Y2 C15 154.44(12) . . ?
O4 Y2 C6 76.48(10) . . ?
O1 Y2 C6 105.83(10) . . ?
N4 Y2 C6 86.11(10) . . ?
C9 Y2 C6 49.98(11) . . ?
C8 Y2 C6 49.86(12) . . ?
C10 Y2 C6 30.10(11) . . ?
C14 Y2 C6 168.92(12) . . ?
C7 Y2 C6 29.82(12) . . ?
C15 Y2 C6 139.67(12) . . ?
O4 Y2 C11 135.06(9) . . ?
O1 Y2 C11 131.26(10) . . ?
N4 Y2 C11 100.66(10) . . ?
C9 Y2 C11 75.60(11) . . ?
C8 Y2 C11 96.20(11) . . ?
C10 Y2 C11 89.94(12) . . ?
C14 Y2 C11 49.32(11) . . ?
C7 Y2 C11 124.61(11) . . ?
C15 Y2 C11 30.07(10) . . ?
C6 Y2 C11 119.88(12) . . ?
O4 Y2 C13 134.01(10) . . ?
O1 Y2 C13 83.22(9) . . ?
N4 Y2 C13 123.29(10) . . ?
C9 Y2 C13 101.13(11) . . ?
C8 Y2 C13 98.92(12) . . ?
C10 Y2 C13 128.93(11) . . ?
C14 Y2 C13 29.92(11) . . ?
C7 Y2 C13 124.49(12) . . ?
C15 Y2 C13 49.34(11) . . ?
C6 Y2 C13 148.29(12) . . ?
C11 Y2 C13 49.03(11) . . ?
O3 Y3 O2 69.79(7) . . ?
O3 Y3 N2 97.70(8) . . ?
O2 Y3 N2 35.63(8) . . ?
O3 Y3 C23 100.05(11) . . ?
O2 Y3 C23 121.29(11) . . ?
N2 Y3 C23 138.48(11) . . ?
O3 Y3 C28 130.81(10) . . ?
O2 Y3 C28 135.98(10) . . ?
N2 Y3 C28 100.78(11) . . ?
C23 Y3 C28 95.41(13) . . ?
O3 Y3 C22 130.11(12) . . ?
O2 Y3 C22 126.28(12) . . ?
N2 Y3 C22 121.52(13) . . ?
C23 Y3 C22 30.08(13) . . ?
C28 Y3 C22 74.30(13) . . ?
O3 Y3 C25 114.12(12) . . ?
O2 Y3 C25 110.43(10) . . ?
N2 Y3 C25 79.16(10) . . ?
C23 Y3 C25 125.24(14) . . ?
C28 Y3 C25 30.04(11) . . ?
C22 Y3 C25 103.31(14) . . ?
O3 Y3 C29 107.79(10) . . ?
O2 Y3 C29 157.84(10) . . ?
N2 Y3 C29 128.07(11) . . ?
C23 Y3 C29 80.85(13) . . ?
C28 Y3 C29 30.17(11) . . ?
C22 Y3 C29 72.93(13) . . ?
C25 Y3 C29 49.29(12) . . ?
O3 Y3 C24 88.67(9) . . ?
O2 Y3 C24 91.15(10) . . ?
N2 Y3 C24 114.18(10) . . ?
C23 Y3 C24 30.17(12) . . ?
C28 Y3 C24 122.93(12) . . ?
C22 Y3 C24 49.29(12) . . ?
C25 Y3 C24 152.57(13) . . ?
C29 Y3 C24 110.95(12) . . ?
O3 Y3 C21 136.62(10) . . ?
O2 Y3 C21 98.09(12) . . ?
N2 Y3 C21 92.97(12) . . ?
C23 Y3 C21 49.64(13) . . ?
C28 Y3 C21 87.44(13) . . ?
C22 Y3 C21 30.02(14) . . ?
C25 Y3 C21 109.16(14) . . ?
C29 Y3 C21 97.81(14) . . ?
C24 Y3 C21 49.01(11) . . ?
O3 Y3 C27 81.90(9) . . ?
O2 Y3 C27 133.11(11) . . ?
N2 Y3 C27 120.12(12) . . ?
C23 Y3 C27 99.43(14) . . ?
C28 Y3 C27 49.47(11) . . ?
C22 Y3 C27 100.58(14) . . ?
C25 Y3 C27 49.10(13) . . ?
C29 Y3 C27 29.68(11) . . ?
C24 Y3 C27 125.62(13) . . ?
C21 Y3 C27 127.35(14) . . ?
O3 Y3 C26 85.47(11) . . ?
O2 Y3 C26 109.39(10) . . ?
N2 Y3 C26 90.67(12) . . ?
C23 Y3 C26 127.81(13) . . ?
C28 Y3 C26 49.39(12) . . ?
C22 Y3 C26 120.27(13) . . ?
C25 Y3 C26 29.84(13) . . ?
C29 Y3 C26 48.89(12) . . ?
C24 Y3 C26 155.03(14) . . ?
C21 Y3 C26 136.49(13) . . ?
C27 Y3 C26 29.45(12) . . ?
O1 N1 C16 107.8(3) . . ?
O1 N1 C17 108.7(2) . . ?
C16 N1 C17 109.7(3) . . ?
O1 N1 Y1 55.32(12) . . ?
C16 N1 Y1 130.0(2) . . ?
C17 N1 Y1 120.28(19) . . ?
O2 N2 C19 108.0(2) . . ?
O2 N2 C18 108.9(2) . . ?
C19 N2 C18 112.3(3) . . ?
O2 N2 Y3 64.74(13) . . ?
C19 N2 Y3 126.9(2) . . ?
C18 N2 Y3 119.81(18) . . ?
O3 N3 C31 108.2(2) . . ?
O3 N3 C30 107.5(2) . . ?
C31 N3 C30 109.3(2) . . ?
O3 N3 Y1 59.27(11) . . ?
C31 N3 Y1 123.17(19) . . ?
C30 N3 Y1 127.55(18) . . ?
O4 N4 C32 109.3(2) . . ?
O4 N4 C33 108.5(2) . . ?
C32 N4 C33 112.3(2) . . ?
O4 N4 Y2 64.27(12) . . ?
C32 N4 Y2 119.78(18) . . ?
C33 N4 Y2 126.8(2) . . ?
N1 O1 Y1 92.93(15) . . ?
N1 O1 Y2 154.21(17) . . ?
Y1 O1 Y2 110.69(9) . . ?
N2 O2 Y3 79.63(14) . . ?
N2 O2 Y1 138.05(16) . . ?
Y3 O2 Y1 110.06(9) . . ?
N3 O3 Y3 154.19(16) . . ?
N3 O3 Y1 87.34(13) . . ?
Y3 O3 Y1 111.14(8) . . ?
N4 O4 Y2 80.36(13) . . ?
N4 O4 Y1 138.24(16) . . ?
Y2 O4 Y1 111.48(8) . . ?
C5 C1 C2 108.3(3) . . ?
C5 C1 Y1 74.26(19) . . ?
C2 C1 Y1 75.9(2) . . ?
C3 C2 C1 107.8(4) . . ?
C3 C2 Y1 75.2(2) . . ?
C1 C2 Y1 74.1(2) . . ?
C2 C3 C4 108.6(3) . . ?
C2 C3 Y1 75.1(2) . . ?
C4 C3 Y1 74.0(2) . . ?
C3 C4 C5 107.6(3) . . ?
C3 C4 Y1 76.0(2) . . ?
C5 C4 Y1 74.2(2) . . ?
C1 C5 C4 107.7(3) . . ?
C1 C5 Y1 75.5(2) . . ?
C4 C5 Y1 75.42(19) . . ?
C7 C6 C10 108.3(4) . . ?
C7 C6 Y2 74.6(2) . . ?
C10 C6 Y2 73.7(2) . . ?
C6 C7 C8 108.1(4) . . ?
C6 C7 Y2 75.5(2) . . ?
C8 C7 Y2 73.5(2) . . ?
C9 C8 C7 107.9(4) . . ?
C9 C8 Y2 74.65(19) . . ?
C7 C8 Y2 76.1(2) . . ?
C8 C9 C10 107.8(3) . . ?
C8 C9 Y2 74.84(19) . . ?
C10 C9 Y2 75.34(19) . . ?
C6 C10 C9 107.9(4) . . ?
C6 C10 Y2 76.2(2) . . ?
C9 C10 Y2 74.11(19) . . ?
C12 C11 C15 108.1(3) . . ?
C12 C11 Y2 76.02(19) . . ?
C15 C11 Y2 74.32(19) . . ?
C13 C12 C11 107.9(3) . . ?
C13 C12 Y2 74.44(19) . . ?
C11 C12 Y2 74.26(19) . . ?
C12 C13 C14 108.2(3) . . ?
C12 C13 Y2 76.0(2) . . ?
C14 C13 Y2 74.05(19) . . ?
C15 C14 C13 108.3(3) . . ?
C15 C14 Y2 75.3(2) . . ?
C13 C14 Y2 76.03(19) . . ?
C14 C15 C11 107.5(3) . . ?
C14 C15 Y2 74.78(19) . . ?
C11 C15 Y2 75.62(19) . . ?
N1 C17 C18 115.1(3) . . ?
N2 C18 C17 117.9(3) . . ?
C24 C20 C21 107.7(4) . . ?
C24 C20 Y3 74.1(2) . . ?
C21 C20 Y3 73.9(2) . . ?
C22 C21 C20 107.3(4) . . ?
C22 C21 Y3 73.6(2) . . ?
C20 C21 Y3 76.1(2) . . ?
C23 C22 C21 108.4(4) . . ?
C23 C22 Y3 74.4(2) . . ?
C21 C22 Y3 76.4(2) . . ?
C22 C23 C24 107.5(4) . . ?
C22 C23 Y3 75.5(2) . . ?
C24 C23 Y3 76.6(2) . . ?
C20 C24 C23 109.0(4) . . ?
C20 C24 Y3 76.8(2) . . ?
C23 C24 Y3 73.2(2) . . ?
C28 C25 C26 108.0(4) . . ?
C28 C25 Y3 73.7(2) . . ?
C26 C25 Y3 76.5(2) . . ?
C27 C26 C25 108.0(4) . . ?
C27 C26 Y3 75.2(2) . . ?
C25 C26 Y3 73.7(2) . . ?
C26 C27 C29 108.0(4) . . ?
C26 C27 Y3 75.3(2) . . ?
C29 C27 Y3 74.0(2) . . ?
C25 C28 C29 107.7(4) . . ?
C25 C28 Y3 76.2(2) . . ?
C29 C28 Y3 76.3(2) . . ?
C27 C29 C28 108.2(4) . . ?
C27 C29 Y3 76.4(2) . . ?
C28 C29 Y3 73.52(19) . . ?
N3 C31 C32 114.5(3) . . ?
N4 C32 C31 118.0(3) . . ?
C44 O41 C41 108.4(3) . . ?
O41 C41 C42 104.9(3) . . ?
C43 C42 C41 102.1(3) . . ?
C44 C43 C42 103.9(3) . . ?
O41 C44 C43 108.4(3) . . ?

loop_
_geom_bond_atom_site_label_1
_geom_bond_atom_site_label_2
_geom_bond_distance
_geom_bond_site_symmetry_2
_geom_bond_publ_flag
Y1 O3 2.250(2) . ?
Y1 O1 2.256(2) . ?
Y1 O4 2.2605(19) . ?
Y1 O2 2.277(2) . ?
Y1 N3 2.614(2) . ?
Y1 C5 2.661(3) . ?
Y1 C4 2.677(3) . ?
Y1 C1 2.677(3) . ?
Y1 C2 2.701(3) . ?
Y1 C3 2.701(4) . ?
Y1 N1 2.740(3) . ?
Y1 Y3 3.7024(6) . ?
Y2 O4 2.234(2) . ?
Y2 O1 2.260(2) . ?
Y2 N4 2.445(2) . ?
Y2 C9 2.661(3) . ?
Y2 C8 2.663(3) . ?
Y2 C10 2.677(3) . ?
Y2 C14 2.692(3) . ?
Y2 C7 2.697(3) . ?
Y2 C15 2.698(3) . ?
Y2 C6 2.708(3) . ?
Y2 C11 2.715(3) . ?
Y2 C13 2.717(3) . ?
Y3 O3 2.239(2) . ?
Y3 O2 2.241(2) . ?
Y3 N2 2.437(3) . ?
Y3 C23 2.651(4) . ?
Y3 C28 2.652(3) . ?
Y3 C22 2.664(4) . ?
Y3 C25 2.683(4) . ?
Y3 C29 2.687(3) . ?
Y3 C24 2.694(3) . ?
Y3 C21 2.699(4) . ?
Y3 C27 2.717(3) . ?
Y3 C26 2.719(4) . ?
N1 O1 1.443(3) . ?
N1 C16 1.457(4) . ?
N1 C17 1.458(4) . ?
N2 O2 1.444(3) . ?
N2 C19 1.470(4) . ?
N2 C18 1.477(4) . ?
N3 O3 1.440(3) . ?
N3 C31 1.457(4) . ?
N3 C30 1.462(4) . ?
N4 O4 1.435(3) . ?
N4 C32 1.466(4) . ?
N4 C33 1.468(4) . ?
C1 C5 1.391(5) . ?
C1 C2 1.394(5) . ?
C2 C3 1.384(5) . ?
C3 C4 1.392(5) . ?
C4 C5 1.400(5) . ?
C6 C7 1.391(6) . ?
C6 C10 1.399(5) . ?
C7 C8 1.406(5) . ?
C8 C9 1.401(5) . ?
C9 C10 1.406(5) . ?
C11 C12 1.398(5) . ?
C11 C15 1.404(5) . ?
C12 C13 1.390(5) . ?
C13 C14 1.397(5) . ?
C14 C15 1.392(5) . ?
C17 C18 1.509(4) . ?
C20 C24 1.365(5) . ?
C20 C21 1.405(6) . ?
C21 C22 1.390(6) . ?
C22 C23 1.380(6) . ?
C23 C24 1.392(5) . ?
C25 C28 1.383(5) . ?
C25 C26 1.391(6) . ?
C26 C27 1.382(6) . ?
C27 C29 1.384(5) . ?
C28 C29 1.390(5) . ?
C31 C32 1.521(4) . ?
O41 C44 1.415(4) . ?
O41 C41 1.420(4) . ?
C41 C42 1.520(5) . ?
C42 C43 1.516(5) . ?
C43 C44 1.508(5) . ?
